data_4072445
loop_
_publ_author_name
'Newman, Christopher P.'
'Deeth, Robert J.'
'Clarkson, Guy J.'
'Rourke, Jonathan P.'

_publ_section_title
;
 Synthesis of Mixed NHC/L Platinum(II) Complexes:&#x00A0; Restricted
 Rotation of the NHC Group
;
_journal_issue 25
_journal_name_full Organometallics
_journal_page_first 6225
_journal_paper_doi 10.1021/om700671y
_journal_volume 26
_journal_year 2007
_chemical_formula_sum 'C48.25 H42.25 Cl5.75 F N2 P2 Pt'
_chemical_formula_weight 1129.96
_chemical_name_systematic
;
 ?
;
_space_group_IT_number 14
_symmetry_cell_setting monoclinic
_symmetry_space_group_name_Hall '-P 2yn'
_symmetry_space_group_name_H-M 'P 1 21/n 1'
_atom_sites_solution_hydrogens geom
_atom_sites_solution_primary direct
_atom_sites_solution_secondary difmap
_audit_creation_method SHELXL-97
_cell_angle_alpha 90.00
_cell_angle_beta 91.177(2)
_cell_angle_gamma 90.00
_cell_formula_units_Z 4
_cell_length_a 14.3923(15)
_cell_length_b 10.9389(11)
_cell_length_c 32.773(3)
_cell_measurement_reflns_used 7422
_cell_measurement_temperature 180(2)
_cell_measurement_theta_max 28.76
_cell_measurement_theta_min 2.85
_cell_volume 5158.6(9)
_computing_cell_refinement 'SAINT (Siemens, 1995)'
_computing_data_collection 'SMART (Siemens, 1994)'
_computing_data_reduction 'SAINT (Siemens, 1995)'
_computing_molecular_graphics 'SHELXTL (Sheldrick, 1997)'
_computing_publication_material 'SHELXTL (Sheldrick, 1997)'
_computing_structure_refinement 'SHELXL-97 (Sheldrick, 1997)'
_computing_structure_solution 'SHELXS-97 (Sheldrick, 1990)'
_diffrn_ambient_temperature 180(2)
_diffrn_detector_area_resol_mean 8.192
_diffrn_measured_fraction_theta_full 0.931
_diffrn_measured_fraction_theta_max 0.931
_diffrn_measurement_device_type 'Siemens SMART diffractometer'
_diffrn_measurement_method '\w scans'
_diffrn_radiation_monochromator graphite
_diffrn_radiation_source 'fine-focus sealed tube'
_diffrn_radiation_type MoK\a
_diffrn_radiation_wavelength 0.71073
_diffrn_reflns_av_R_equivalents 0.1092
_diffrn_reflns_av_sigmaI/netI 0.1120
_diffrn_reflns_limit_h_max 19
_diffrn_reflns_limit_h_min -18
_diffrn_reflns_limit_k_max 14
_diffrn_reflns_limit_k_min -14
_diffrn_reflns_limit_l_max 43
_diffrn_reflns_limit_l_min -44
_diffrn_reflns_number 55796
_diffrn_reflns_theta_full 29.09
_diffrn_reflns_theta_max 29.09
_diffrn_reflns_theta_min 1.96
_diffrn_standards_decay_% nil
_exptl_absorpt_coefficient_mu 3.116
_exptl_absorpt_correction_T_max 0.84
_exptl_absorpt_correction_T_min 0.47
_exptl_absorpt_correction_type multi-scan
_exptl_absorpt_process_details 'SADABS (Sheldrick, 1996)'
_exptl_crystal_colour colourless
_exptl_crystal_density_diffrn 1.455
_exptl_crystal_density_method 'not measured'
_exptl_crystal_description block
_exptl_crystal_F_000 2242
_exptl_crystal_size_max 0.30
_exptl_crystal_size_mid 0.22
_exptl_crystal_size_min 0.08
_refine_diff_density_max 0.909
_refine_diff_density_min -0.585
_refine_diff_density_rms 0.140
_refine_ls_extinction_method none
_refine_ls_goodness_of_fit_ref 1.026
_refine_ls_hydrogen_treatment mixed
_refine_ls_matrix_type full
_refine_ls_number_parameters 596
_refine_ls_number_reflns 12860
_refine_ls_number_restraints 0
_refine_ls_restrained_S_all 1.026
_refine_ls_R_factor_all 0.1456
_refine_ls_R_factor_gt 0.0707
_refine_ls_shift/su_max 0.001
_refine_ls_shift/su_mean 0.000
_refine_ls_structure_factor_coef Fsqd
_refine_ls_weighting_details 'calc w=1/[\s^2^(Fo^2^)+(0.0699P)^2^+5.7762P] where P=(Fo^2^+2Fc^2^)/3'
_refine_ls_weighting_scheme calc
_refine_ls_wR_factor_gt 0.1375
_refine_ls_wR_factor_ref 0.1633
_reflns_number_gt 7409
_reflns_number_total 12860
_reflns_threshold_expression >2sigma(I)
_cod_data_source_file cifs.cif
_cod_data_source_block 6
_cod_depositor_comments
;
The following automatic conversions were performed:

'_symmetry_cell_setting' value 'Monoclinic' changed to 'monoclinic'
according to /home/saulius/struct/CIF-dictionaries/cif_core.dic
dictionary named 'cif_core.dic' version 2.4.1 from 2010-06-29.

Automatic conversion script
Id: cif_fix_values 1715 2011-07-08 13:25:40Z adriana 
;
_cod_original_cell_volume 5158.5(9)
_cod_original_sg_symbol_H-M P2(1)/n
_cod_database_code 4072445

loop_
_symmetry_equiv_pos_as_xyz
'x, y, z'
'-x+1/2, y+1/2, -z+1/2'
'-x, -y, -z'
'x-1/2, -y-1/2, z-1/2'

loop_
_atom_site_label
_atom_site_type_symbol
_atom_site_fract_x
_atom_site_fract_y
_atom_site_fract_z
_atom_site_U_iso_or_equiv
_atom_site_adp_type
_atom_site_occupancy
_atom_site_symmetry_multiplicity
_atom_site_calc_flag
_atom_site_refinement_flags
_atom_site_disorder_assembly
_atom_site_disorder_group
Pt1 Pt 0.35047(2) 0.86817(3) 0.085311(8) 0.03958(11) Uani 1 1 d . . .
Cl1 Cl 0.41551(15) 0.8349(2) 0.02053(6) 0.0555(5) Uani 1 1 d . . .
Cl2 Cl 0.4281(2) 1.1277(3) 0.26735(8) 0.0889(9) Uani 1 1 d . . .
C101 C 0.2985(5) 0.9007(7) 0.1408(2) 0.0405(18) Uani 1 1 d . . .
N102 N 0.2367(4) 0.8302(6) 0.16000(18) 0.0419(15) Uani 1 1 d . . .
C102 C 0.1982(6) 0.7169(8) 0.1445(3) 0.060(2) Uani 1 1 d . . .
H10A H 0.2204 0.7024 0.1169 0.091 Uiso 1 1 calc R . .
H10B H 0.1302 0.7222 0.1438 0.091 Uiso 1 1 calc R . .
H10C H 0.2178 0.6494 0.1624 0.091 Uiso 1 1 calc R . .
C103 C 0.2191(6) 0.8758(8) 0.1975(2) 0.054(2) Uani 1 1 d . . .
H10D H 0.1778 0.8425 0.2169 0.064 Uiso 1 1 calc R . .
C104 C 0.2707(6) 0.9762(9) 0.2021(2) 0.057(2) Uani 1 1 d . . .
H10E H 0.2735 1.0275 0.2255 0.069 Uiso 1 1 calc R . .
N105 N 0.3197(5) 0.9921(6) 0.16647(18) 0.0463(16) Uani 1 1 d . . .
C106 C 0.3866(6) 1.0915(8) 0.1600(3) 0.058(2) Uani 1 1 d . . .
H10F H 0.4333 1.0650 0.1401 0.069 Uiso 1 1 calc R . .
H10G H 0.4195 1.1104 0.1861 0.069 Uiso 1 1 calc R . .
C107 C 0.3383(6) 1.2036(8) 0.1445(2) 0.054(2) Uani 1 1 d . . .
C108 C 0.2825(7) 1.2744(8) 0.1695(3) 0.066(3) Uani 1 1 d . . .
H10H H 0.2801 1.2572 0.1978 0.079 Uiso 1 1 calc R . .
C109 C 0.2305(9) 1.3700(9) 0.1531(4) 0.083(3) Uani 1 1 d . . .
H10I H 0.1915 1.4178 0.1698 0.099 Uiso 1 1 calc R . .
F110 F 0.1832(7) 1.4845(6) 0.0965(2) 0.142(3) Uani 1 1 d . . .
C110 C 0.2366(10) 1.3933(10) 0.1130(4) 0.089(4) Uani 1 1 d . . .
C111 C 0.2907(10) 1.3320(11) 0.0878(3) 0.086(4) Uani 1 1 d . . .
H11A H 0.2933 1.3521 0.0597 0.103 Uiso 1 1 calc R . .
C112 C 0.3429(7) 1.2376(10) 0.1044(3) 0.072(3) Uani 1 1 d . . .
H11B H 0.3838 1.1944 0.0872 0.086 Uiso 1 1 calc R . .
P200 P 0.47912(14) 0.7778(2) 0.11727(6) 0.0436(5) Uani 1 1 d . . .
C201 C 0.5777(5) 0.8820(8) 0.1190(2) 0.0487(19) Uani 1 1 d . . .
C202 C 0.6459(6) 0.8771(10) 0.1494(3) 0.070(3) Uani 1 1 d . . .
H20A H 0.6431 0.8167 0.1702 0.084 Uiso 1 1 calc R . .
C203 C 0.7190(8) 0.9613(12) 0.1494(4) 0.093(4) Uani 1 1 d . . .
H20B H 0.7662 0.9573 0.1700 0.112 Uiso 1 1 calc R . .
C204 C 0.7231(7) 1.0481(11) 0.1202(4) 0.089(3) Uani 1 1 d . . .
H20C H 0.7729 1.1052 0.1205 0.107 Uiso 1 1 calc R . .
C205 C 0.6549(7) 1.0542(9) 0.0898(3) 0.069(3) Uani 1 1 d . . .
H20D H 0.6584 1.1154 0.0694 0.083 Uiso 1 1 calc R . .
C206 C 0.5825(6) 0.9729(8) 0.0890(3) 0.053(2) Uani 1 1 d . . .
H20E H 0.5358 0.9782 0.0682 0.064 Uiso 1 1 calc R . .
C211 C 0.5194(6) 0.6374(7) 0.0938(2) 0.048(2) Uani 1 1 d . . .
C212 C 0.6062(7) 0.5905(9) 0.1046(3) 0.067(3) Uani 1 1 d . . .
H21A H 0.6451 0.6331 0.1235 0.080 Uiso 1 1 calc R . .
C213 C 0.6357(9) 0.4826(11) 0.0879(4) 0.088(4) Uani 1 1 d . . .
H21B H 0.6956 0.4522 0.0951 0.106 Uiso 1 1 calc R . .
C214 C 0.5804(11) 0.4172(11) 0.0608(4) 0.092(4) Uani 1 1 d . . .
H21C H 0.6010 0.3413 0.0502 0.110 Uiso 1 1 calc R . .
C215 C 0.4947(9) 0.4639(10) 0.0494(3) 0.080(3) Uani 1 1 d . . .
H21D H 0.4565 0.4220 0.0300 0.096 Uiso 1 1 calc R . .
C216 C 0.4653(8) 0.5715(9) 0.0664(3) 0.071(3) Uani 1 1 d . . .
H21E H 0.4055 0.6018 0.0590 0.085 Uiso 1 1 calc R . .
C221 C 0.4608(5) 0.7285(8) 0.1701(2) 0.047(2) Uani 1 1 d . . .
C222 C 0.4299(7) 0.6121(10) 0.1768(3) 0.072(3) Uani 1 1 d . . .
H22A H 0.4244 0.5566 0.1546 0.086 Uiso 1 1 calc R . .
C223 C 0.4062(8) 0.5736(12) 0.2164(3) 0.090(4) Uani 1 1 d . . .
H22B H 0.3847 0.4929 0.2213 0.109 Uiso 1 1 calc R . .
C224 C 0.4153(9) 0.6559(13) 0.2472(3) 0.094(4) Uani 1 1 d . . .
H22C H 0.3992 0.6315 0.2739 0.113 Uiso 1 1 calc R . .
C225 C 0.4456(8) 0.7693(12) 0.2415(3) 0.084(3) Uani 1 1 d . . .
H22D H 0.4525 0.8235 0.2640 0.101 Uiso 1 1 calc R . .
C226 C 0.4674(6) 0.8083(10) 0.2021(2) 0.061(2) Uani 1 1 d . . .
H22E H 0.4868 0.8902 0.1976 0.073 Uiso 1 1 calc R . .
P300 P 0.21733(14) 0.93981(19) 0.05108(6) 0.0409(5) Uani 1 1 d . . .
C301 C 0.2265(5) 1.0794(7) 0.0208(2) 0.0434(18) Uani 1 1 d . . .
C302 C 0.1465(6) 1.1476(8) 0.0125(3) 0.059(2) Uani 1 1 d . . .
H30A H 0.0886 1.1230 0.0233 0.071 Uiso 1 1 calc R . .
C303 C 0.1519(8) 1.2514(9) -0.0116(3) 0.071(3) Uani 1 1 d . . .
H30B H 0.0976 1.2976 -0.0179 0.086 Uiso 1 1 calc R . .
C304 C 0.2367(8) 1.2870(9) -0.0264(3) 0.072(3) Uani 1 1 d . . .
H30C H 0.2401 1.3579 -0.0431 0.086 Uiso 1 1 calc R . .
C305 C 0.3152(7) 1.2231(8) -0.0178(3) 0.062(2) Uani 1 1 d . . .
H30D H 0.3734 1.2508 -0.0274 0.074 Uiso 1 1 calc R . .
C306 C 0.3100(6) 1.1165(8) 0.0053(2) 0.052(2) Uani 1 1 d . . .
H30E H 0.3644 1.0692 0.0103 0.063 Uiso 1 1 calc R . .
C311 C 0.1752(5) 0.8231(7) 0.0153(2) 0.0432(18) Uani 1 1 d . . .
C312 C 0.1350(7) 0.8480(8) -0.0218(3) 0.063(3) Uani 1 1 d . . .
H31A H 0.1300 0.9305 -0.0306 0.076 Uiso 1 1 calc R . .
C313 C 0.1014(8) 0.7561(11) -0.0466(3) 0.082(3) Uani 1 1 d . . .
H31B H 0.0748 0.7763 -0.0725 0.099 Uiso 1 1 calc R . .
C314 C 0.1055(9) 0.6371(10) -0.0349(3) 0.085(3) Uani 1 1 d . . .
H31C H 0.0800 0.5742 -0.0518 0.102 Uiso 1 1 calc R . .
C315 C 0.1487(10) 0.6098(10) 0.0031(4) 0.099(4) Uani 1 1 d . . .
H31D H 0.1546 0.5272 0.0117 0.119 Uiso 1 1 calc R . .
C316 C 0.1823(8) 0.7021(8) 0.0275(3) 0.073(3) Uani 1 1 d . . .
H31E H 0.2108 0.6829 0.0531 0.087 Uiso 1 1 calc R . .
C321 C 0.1177(5) 0.9694(7) 0.0831(2) 0.0436(18) Uani 1 1 d . . .
C322 C 0.0378(7) 0.9012(9) 0.0829(3) 0.069(3) Uani 1 1 d . . .
H32A H 0.0311 0.8345 0.0645 0.083 Uiso 1 1 calc R . .
C323 C -0.0325(8) 0.9282(12) 0.1089(4) 0.094(4) Uani 1 1 d . . .
H32B H -0.0874 0.8799 0.1082 0.112 Uiso 1 1 calc R . .
C324 C -0.0256(7) 1.0214(12) 0.1355(3) 0.081(3) Uani 1 1 d . . .
H32C H -0.0745 1.0383 0.1536 0.097 Uiso 1 1 calc R . .
C325 C 0.0536(7) 1.0921(10) 0.1359(3) 0.069(3) Uani 1 1 d . . .
H32D H 0.0588 1.1592 0.1543 0.082 Uiso 1 1 calc R . .
C326 C 0.1248(6) 1.0669(9) 0.1104(2) 0.054(2) Uani 1 1 d . . .
H32E H 0.1793 1.1159 0.1111 0.064 Uiso 1 1 calc R . .
C10 C 0.6126(12) 1.2824(17) 0.2305(5) 0.104(5) Uani 0.75 1 d P . .
H10J H 0.5619 1.2350 0.2437 0.125 Uiso 0.75 1 calc PR . .
Cl11 Cl 0.7163(6) 1.2100(9) 0.2382(3) 0.227(4) Uani 0.75 1 d P . .
Cl12 Cl 0.6213(6) 1.4269(7) 0.2523(2) 0.192(3) Uani 0.75 1 d P . .
Cl13 Cl 0.5860(4) 1.3031(5) 0.17894(14) 0.1258(17) Uani 0.75 1 d P . .
C20 C 0.5818(11) 1.0224(15) 0.3380(5) 0.050(4) Uani 0.50 1 d P . .
H20F H 0.5520 1.0533 0.3122 0.060 Uiso 0.50 1 calc PR A 1
Cl21 Cl 0.4981(8) 0.992(2) 0.3726(5) 0.166(15) Uani 0.260(11) 1 d P B 1
Cl22 Cl 0.6402(15) 0.8998(18) 0.3284(8) 0.158(14) Uani 0.260(11) 1 d P B 1
Cl23 Cl 0.6479(12) 1.1328(13) 0.3588(7) 0.120(8) Uani 0.260(11) 1 d P B 1
Cl24 Cl 0.6886(11) 1.056(4) 0.3253(9) 0.27(3) Uani 0.240(11) 1 d P B 2
Cl25 Cl 0.5744(18) 1.1095(11) 0.3825(5) 0.119(11) Uani 0.240(11) 1 d P B 2
Cl26 Cl 0.5581(15) 0.8796(10) 0.3500(4) 0.098(9) Uani 0.240(11) 1 d P B 2

loop_
_atom_site_aniso_label
_atom_site_aniso_U_11
_atom_site_aniso_U_22
_atom_site_aniso_U_33
_atom_site_aniso_U_23
_atom_site_aniso_U_13
_atom_site_aniso_U_12
Pt1 0.03999(17) 0.04770(19) 0.03102(15) 0.00011(15) 0.00003(10) 0.00294(16)
Cl1 0.0601(13) 0.0705(14) 0.0361(10) -0.0004(9) 0.0065(9) 0.0131(11)
Cl2 0.0792(18) 0.133(3) 0.0541(14) -0.0242(16) -0.0060(12) 0.0149(17)
C101 0.036(4) 0.046(5) 0.039(4) -0.006(3) -0.001(3) 0.002(3)
N102 0.044(4) 0.046(4) 0.036(3) 0.004(3) 0.005(3) -0.007(3)
C102 0.069(6) 0.062(6) 0.050(5) 0.005(4) 0.015(4) -0.012(5)
C103 0.050(5) 0.069(6) 0.042(4) -0.001(4) 0.008(4) 0.006(5)
C104 0.070(6) 0.066(6) 0.036(4) -0.005(4) 0.008(4) 0.004(5)
N105 0.053(4) 0.053(4) 0.034(3) -0.007(3) 0.003(3) -0.005(3)
C106 0.049(5) 0.068(6) 0.056(5) -0.016(5) -0.001(4) -0.006(5)
C107 0.075(6) 0.045(5) 0.040(5) -0.006(4) -0.006(4) -0.013(5)
C108 0.102(8) 0.049(5) 0.047(5) -0.005(4) -0.002(5) -0.004(5)
C109 0.113(9) 0.050(6) 0.085(8) -0.020(6) -0.004(7) 0.008(6)
F110 0.247(10) 0.058(4) 0.118(6) 0.006(4) -0.045(6) 0.020(5)
C110 0.147(12) 0.057(7) 0.062(7) 0.008(6) -0.029(7) -0.015(7)
C111 0.136(11) 0.065(7) 0.056(6) 0.015(6) -0.010(7) -0.043(7)
C112 0.087(7) 0.078(7) 0.050(6) -0.009(5) 0.007(5) -0.030(6)
P200 0.0433(12) 0.0553(13) 0.0322(10) 0.0035(9) 0.0023(8) 0.0066(10)
C201 0.041(4) 0.061(5) 0.044(4) 0.007(4) 0.001(3) 0.000(4)
C202 0.046(5) 0.095(8) 0.068(6) 0.029(6) -0.009(4) 0.002(5)
C203 0.072(8) 0.119(10) 0.088(8) 0.031(8) -0.027(6) -0.019(7)
C204 0.059(7) 0.098(9) 0.109(9) 0.012(8) -0.005(6) -0.019(6)
C205 0.058(6) 0.062(6) 0.087(7) 0.014(5) 0.003(5) -0.005(5)
C206 0.052(5) 0.055(5) 0.053(5) 0.002(4) 0.006(4) 0.010(4)
C211 0.060(5) 0.045(5) 0.040(4) 0.020(4) 0.013(4) 0.010(4)
C212 0.075(7) 0.057(6) 0.068(6) 0.010(5) 0.005(5) 0.018(5)
C213 0.096(9) 0.074(8) 0.095(9) 0.010(7) 0.024(7) 0.031(7)
C214 0.125(11) 0.057(7) 0.094(9) -0.001(7) 0.027(8) 0.009(8)
C215 0.112(10) 0.065(7) 0.063(6) -0.012(5) 0.004(6) -0.011(7)
C216 0.085(7) 0.068(7) 0.061(6) 0.007(5) -0.002(5) 0.012(6)
C221 0.045(5) 0.060(5) 0.035(4) 0.011(4) -0.004(3) 0.005(4)
C222 0.084(7) 0.082(8) 0.050(5) 0.004(5) 0.008(5) -0.006(6)
C223 0.112(9) 0.107(9) 0.052(6) 0.023(6) 0.002(6) -0.030(8)
C224 0.116(10) 0.125(11) 0.042(6) 0.019(7) 0.003(6) -0.011(8)
C225 0.104(9) 0.103(9) 0.046(6) 0.001(6) 0.001(5) -0.008(7)
C226 0.056(6) 0.087(7) 0.040(5) -0.001(5) -0.001(4) 0.004(5)
P300 0.0406(11) 0.0458(12) 0.0363(10) 0.0018(9) -0.0017(8) 0.0010(9)
C301 0.048(5) 0.048(5) 0.034(4) -0.001(3) -0.005(3) -0.003(4)
C302 0.057(5) 0.052(6) 0.067(6) 0.015(5) -0.002(4) 0.000(4)
C303 0.077(7) 0.061(6) 0.076(7) 0.014(5) -0.008(6) 0.013(5)
C304 0.103(9) 0.054(6) 0.058(6) 0.016(5) 0.012(6) 0.006(6)
C305 0.073(7) 0.056(6) 0.056(5) 0.003(5) 0.008(5) -0.003(5)
C306 0.053(5) 0.063(6) 0.042(4) -0.002(4) 0.009(4) 0.006(4)
C311 0.037(4) 0.046(5) 0.046(4) -0.005(4) -0.004(3) 0.002(4)
C312 0.076(6) 0.049(6) 0.064(6) 0.003(4) -0.024(5) -0.002(5)
C313 0.103(9) 0.087(8) 0.055(6) -0.015(6) -0.032(6) -0.006(7)
C314 0.123(10) 0.062(7) 0.070(7) -0.019(6) -0.025(6) -0.011(7)
C315 0.167(13) 0.055(7) 0.075(8) -0.004(6) -0.022(8) -0.002(7)
C316 0.110(8) 0.047(6) 0.060(6) -0.006(5) -0.032(6) 0.000(5)
C321 0.038(4) 0.051(5) 0.041(4) 0.006(4) -0.003(3) 0.005(4)
C322 0.059(6) 0.060(6) 0.090(7) -0.001(5) 0.017(5) -0.011(5)
C323 0.062(7) 0.087(8) 0.133(11) -0.004(8) 0.030(7) -0.018(6)
C324 0.057(7) 0.109(9) 0.078(7) 0.018(7) 0.022(6) 0.017(6)
C325 0.070(7) 0.088(7) 0.048(5) -0.004(5) -0.001(5) 0.014(6)
C326 0.044(5) 0.074(6) 0.044(5) -0.002(4) 0.003(4) 0.005(4)
C10 0.104(13) 0.126(15) 0.083(11) -0.001(10) 0.003(9) -0.031(11)
Cl11 0.198(8) 0.280(10) 0.203(8) 0.083(7) 0.011(6) 0.113(8)
Cl12 0.212(7) 0.192(7) 0.170(6) -0.076(5) -0.073(5) 0.020(6)
Cl13 0.142(4) 0.155(4) 0.080(3) 0.005(3) -0.007(3) -0.041(4)
C20 0.043(9) 0.060(11) 0.045(9) 0.010(8) -0.031(7) -0.010(8)
Cl21 0.058(8) 0.33(4) 0.115(13) 0.146(19) -0.001(7) 0.039(11)
Cl22 0.140(18) 0.119(15) 0.21(2) -0.100(16) -0.094(18) 0.080(15)
Cl23 0.085(11) 0.083(9) 0.19(2) -0.077(11) -0.061(12) 0.010(8)
Cl24 0.042(9) 0.52(7) 0.25(3) 0.25(4) -0.053(13) -0.099(18)
Cl25 0.22(3) 0.040(7) 0.095(10) -0.030(6) -0.081(13) 0.050(11)
Cl26 0.19(2) 0.039(6) 0.060(7) 0.014(5) -0.060(10) -0.028(10)

loop_
_atom_type_symbol
_atom_type_description
_atom_type_scat_dispersion_real
_atom_type_scat_dispersion_imag
_atom_type_scat_source
C C 0.0033 0.0016 'International Tables Vol C Tables 4.2.6.8 and 6.1.1.4'
H H 0.0000 0.0000 'International Tables Vol C Tables 4.2.6.8 and 6.1.1.4'
N N 0.0061 0.0033 'International Tables Vol C Tables 4.2.6.8 and 6.1.1.4'
F F 0.0171 0.0103 'International Tables Vol C Tables 4.2.6.8 and 6.1.1.4'
P P 0.1023 0.0942 'International Tables Vol C Tables 4.2.6.8 and 6.1.1.4'
Cl Cl 0.1484 0.1585 'International Tables Vol C Tables 4.2.6.8 and 6.1.1.4'
Pt Pt -1.7033 8.3905 'International Tables Vol C Tables 4.2.6.8 and 6.1.1.4'

loop_
_geom_angle_atom_site_label_1
_geom_angle_atom_site_label_2
_geom_angle_atom_site_label_3
_geom_angle
C101 Pt1 P200 88.6(2)
C101 Pt1 P300 93.3(2)
P200 Pt1 P300 174.42(8)
C101 Pt1 Cl1 178.1(2)
P200 Pt1 Cl1 90.73(7)
P300 Pt1 Cl1 87.51(7)
N105 C101 N102 106.3(6)
N105 C101 Pt1 128.0(6)
N102 C101 Pt1 125.7(5)
C101 N102 C103 110.6(7)
C101 N102 C102 125.5(6)
C103 N102 C102 123.8(7)
N102 C102 H10A 109.5
N102 C102 H10B 109.5
H10A C102 H10B 109.5
N102 C102 H10C 109.5
H10A C102 H10C 109.5
H10B C102 H10C 109.5
C104 C103 N102 106.9(7)
C104 C103 H10D 126.5
N102 C103 H10D 126.5
C103 C104 N105 107.5(7)
C103 C104 H10E 126.2
N105 C104 H10E 126.2
C101 N105 C104 108.8(7)
C101 N105 C106 127.1(6)
C104 N105 C106 124.0(7)
N105 C106 C107 110.8(7)
N105 C106 H10F 109.5
C107 C106 H10F 109.5
N105 C106 H10G 109.5
C107 C106 H10G 109.5
H10F C106 H10G 108.1
C112 C107 C108 116.9(9)
C112 C107 C106 121.3(9)
C108 C107 C106 121.8(8)
C109 C108 C107 120.3(9)
C109 C108 H10H 119.9
C107 C108 H10H 119.9
C110 C109 C108 118.5(11)
C110 C109 H10I 120.8
C108 C109 H10I 120.8
C111 C110 C109 124.2(12)
C111 C110 F110 117.1(11)
C109 C110 F110 118.7(13)
C110 C111 C112 117.1(10)
C110 C111 H11A 121.5
C112 C111 H11A 121.5
C107 C112 C111 123.0(10)
C107 C112 H11B 118.5
C111 C112 H11B 118.5
C211 P200 C201 106.7(4)
C211 P200 C221 101.8(4)
C201 P200 C221 106.3(4)
C211 P200 Pt1 115.2(3)
C201 P200 Pt1 111.1(3)
C221 P200 Pt1 114.8(3)
C202 C201 C206 119.1(8)
C202 C201 P200 122.6(7)
C206 C201 P200 118.2(6)
C201 C202 C203 119.8(9)
C201 C202 H20A 120.1
C203 C202 H20A 120.1
C204 C203 C202 120.5(10)
C204 C203 H20B 119.7
C202 C203 H20B 119.7
C203 C204 C205 120.1(10)
C203 C204 H20C 119.9
C205 C204 H20C 119.9
C206 C205 C204 120.7(10)
C206 C205 H20D 119.6
C204 C205 H20D 119.6
C205 C206 C201 119.7(9)
C205 C206 H20E 120.1
C201 C206 H20E 120.1
C216 C211 C212 117.7(9)
C216 C211 P200 122.4(7)
C212 C211 P200 119.8(7)
C213 C212 C211 119.9(11)
C213 C212 H21A 120.0
C211 C212 H21A 120.0
C212 C213 C214 121.6(12)
C212 C213 H21B 119.2
C214 C213 H21B 119.2
C213 C214 C215 118.9(11)
C213 C214 H21C 120.6
C215 C214 H21C 120.6
C216 C215 C214 119.2(11)
C216 C215 H21D 120.4
C214 C215 H21D 120.4
C215 C216 C211 122.5(10)
C215 C216 H21E 118.7
C211 C216 H21E 118.7
C226 C221 C222 119.4(8)
C226 C221 P200 121.8(7)
C222 C221 P200 118.5(7)
C221 C222 C223 120.6(10)
C221 C222 H22A 119.7
C223 C222 H22A 119.7
C224 C223 C222 117.6(11)
C224 C223 H22B 121.2
C222 C223 H22B 121.2
C225 C224 C223 122.9(10)
C225 C224 H22C 118.6
C223 C224 H22C 118.6
C224 C225 C226 119.5(11)
C224 C225 H22D 120.2
C226 C225 H22D 120.2
C221 C226 C225 119.9(10)
C221 C226 H22E 120.0
C225 C226 H22E 120.0
C321 P300 C301 103.3(4)
C321 P300 C311 103.8(4)
C301 P300 C311 105.2(4)
C321 P300 Pt1 115.5(2)
C301 P300 Pt1 118.3(3)
C311 P300 Pt1 109.4(3)
C306 C301 C302 119.6(8)
C306 C301 P300 121.4(6)
C302 C301 P300 119.0(6)
C303 C302 C301 119.6(9)
C303 C302 H30A 120.2
C301 C302 H30A 120.2
C304 C303 C302 119.5(9)
C304 C303 H30B 120.2
C302 C303 H30B 120.2
C305 C304 C303 121.4(9)
C305 C304 H30C 119.3
C303 C304 H30C 119.3
C304 C305 C306 119.5(9)
C304 C305 H30D 120.2
C306 C305 H30D 120.2
C301 C306 C305 120.3(8)
C301 C306 H30E 119.8
C305 C306 H30E 119.8
C312 C311 C316 118.4(8)
C312 C311 P300 124.1(6)
C316 C311 P300 117.4(6)
C311 C312 C313 121.3(9)
C311 C312 H31A 119.4
C313 C312 H31A 119.4
C314 C313 C312 121.5(9)
C314 C313 H31B 119.3
C312 C313 H31B 119.3
C313 C314 C315 117.8(9)
C313 C314 H31C 121.1
C315 C314 H31C 121.1
C316 C315 C314 120.2(10)
C316 C315 H31D 119.9
C314 C315 H31D 119.9
C315 C316 C311 120.8(9)
C315 C316 H31E 119.6
C311 C316 H31E 119.6
C322 C321 C326 118.0(8)
C322 C321 P300 124.8(7)
C326 C321 P300 117.2(6)
C323 C322 C321 120.7(10)
C323 C322 H32A 119.6
C321 C322 H32A 119.6
C324 C323 C322 121.4(10)
C324 C323 H32B 119.3
C322 C323 H32B 119.3
C323 C324 C325 119.0(10)
C323 C324 H32C 120.5
C325 C324 H32C 120.5
C326 C325 C324 120.7(10)
C326 C325 H32D 119.6
C324 C325 H32D 119.6
C325 C326 C321 120.1(9)
C325 C326 H32E 119.9
C321 C326 H32E 119.9
Cl11 C10 Cl12 107.9(10)
Cl11 C10 Cl13 112.2(10)
Cl12 C10 Cl13 107.0(10)
Cl11 C10 H10J 109.9
Cl12 C10 H10J 109.9
Cl13 C10 H10J 109.9
Cl22 C20 Cl24 69.1(19)
Cl22 C20 Cl26 51.0(11)
Cl24 C20 Cl26 118.1(19)
Cl22 C20 Cl23 112.6(12)
Cl24 C20 Cl23 54.2(16)
Cl26 C20 Cl23 134.9(12)
Cl22 C20 Cl21 110.1(17)
Cl24 C20 Cl21 153.0(14)
Cl26 C20 Cl21 60.2(12)
Cl23 C20 Cl21 106.1(15)
Cl22 C20 Cl25 131.0(12)
Cl24 C20 Cl25 99.5(19)
Cl26 C20 Cl25 107.5(12)
Cl23 C20 Cl25 46.5(9)
Cl21 C20 Cl25 59.8(12)
Cl22 C20 H20F 109.3
Cl24 C20 H20F 95.6
Cl26 C20 H20F 115.7
Cl23 C20 H20F 109.3
Cl21 C20 H20F 109.3
Cl25 C20 H20F 119.3

loop_
_geom_bond_atom_site_label_1
_geom_bond_atom_site_label_2
_geom_bond_distance
Pt1 C101 2.013(7)
Pt1 P200 2.329(2)
Pt1 P300 2.336(2)
Pt1 Cl1 2.3660(19)
C101 N105 1.338(9)
C101 N102 1.343(9)
N102 C103 1.355(10)
N102 C102 1.445(10)
C102 H10A 0.9800
C102 H10B 0.9800
C102 H10C 0.9800
C103 C104 1.333(12)
C103 H10D 0.9500
C104 N105 1.387(10)
C104 H10E 0.9500
N105 C106 1.470(10)
C106 C107 1.493(12)
C106 H10F 0.9900
C106 H10G 0.9900
C107 C112 1.369(12)
C107 C108 1.393(12)
C108 C109 1.388(14)
C108 H10H 0.9500
C109 C110 1.342(15)
C109 H10I 0.9500
F110 C110 1.364(13)
C110 C111 1.327(17)
C111 C112 1.382(15)
C111 H11A 0.9500
C112 H11B 0.9500
P200 C211 1.818(8)
P200 C201 1.820(8)
P200 C221 1.838(8)
C201 C202 1.385(11)
C201 C206 1.402(11)
C202 C203 1.398(14)
C202 H20A 0.9500
C203 C204 1.350(15)
C203 H20B 0.9500
C204 C205 1.385(14)
C204 H20C 0.9500
C205 C206 1.369(12)
C205 H20D 0.9500
C206 H20E 0.9500
C211 C216 1.380(13)
C211 C212 1.389(12)
C212 C213 1.373(14)
C212 H21A 0.9500
C213 C214 1.379(16)
C213 H21B 0.9500
C214 C215 1.379(16)
C214 H21C 0.9500
C215 C216 1.373(14)
C215 H21D 0.9500
C216 H21E 0.9500
C221 C226 1.365(12)
C221 C222 1.367(12)
C222 C223 1.414(13)
C222 H22A 0.9500
C223 C224 1.357(16)
C223 H22B 0.9500
C224 C225 1.329(15)
C224 H22C 0.9500
C225 C226 1.404(13)
C225 H22D 0.9500
C226 H22E 0.9500
P300 C321 1.823(8)
P300 C301 1.827(8)
P300 C311 1.828(8)
C301 C306 1.377(11)
C301 C302 1.393(11)
C302 C303 1.387(12)
C302 H30A 0.9500
C303 C304 1.379(13)
C303 H30B 0.9500
C304 C305 1.354(13)
C304 H30C 0.9500
C305 C306 1.392(12)
C305 H30D 0.9500
C306 H30E 0.9500
C311 C312 1.364(11)
C311 C316 1.386(12)
C312 C313 1.375(12)
C312 H31A 0.9500
C313 C314 1.358(14)
C313 H31B 0.9500
C314 C315 1.414(15)
C314 H31C 0.9500
C315 C316 1.371(13)
C315 H31D 0.9500
C316 H31E 0.9500
C321 C322 1.370(11)
C321 C326 1.394(11)
C322 C323 1.369(14)
C322 H32A 0.9500
C323 C324 1.342(15)
C323 H32B 0.9500
C324 C325 1.378(14)
C324 H32C 0.9500
C325 C326 1.365(12)
C325 H32D 0.9500
C326 H32E 0.9500
C10 Cl11 1.703(19)
C10 Cl12 1.738(19)
C10 Cl13 1.741(17)
C10 H10J 1.0000
C20 Cl22 1.62(2)
C20 Cl24 1.64(2)
C20 Cl26 1.648(19)
C20 Cl23 1.672(19)
C20 Cl21 1.70(2)
C20 Cl25 1.75(2)
C20 H20F 1.0000

loop_
_geom_hbond_atom_site_label_D
_geom_hbond_atom_site_label_H
_geom_hbond_atom_site_label_A
_geom_hbond_distance_DH
_geom_hbond_distance_HA
_geom_hbond_distance_DA
_geom_hbond_angle_DHA
_geom_hbond_site_symmetry_A
C104 H10E Cl2 0.95 2.81 3.500(10) 130.0 .
C20 H20F Cl2 1.00 2.43 3.373(14) 157.4 .
C106 H10G Cl2 0.99 2.67 3.578(9) 152.4 .
C10 H10J Cl2 1.00 2.40 3.391(17) 172.3 .
C102 H10A F110 0.98 2.53 2.996(11) 109.0 1_545
C316 H31E F110 0.95 2.63 3.282(12) 126.4 1_545
C214 H21C Cl1 0.95 3.02 3.837(13) 144.9 3_665
C103 H10D Cl2 0.95 2.85 3.644(10) 141.3 2_545
